data_1504636
loop_
_publ_author_name
'Tanaka, Koichi'
'Hayashi, Satoshi'
'Caira, Mino R.'

_publ_section_title
;
 Inclusion and gelation properties of novel tetra- and hexasalicylide
 derivatives.
;
_journal_issue 11
_journal_name_full 'Organic letters'
_journal_page_first 2119
_journal_page_last 2122
_journal_paper_doi 10.1021/ol8004485
_journal_volume 10
_journal_year 2008
_chemical_formula_moiety 'C28 H12 Cl4 O8'
_chemical_formula_sum 'C28 H12 Cl4 O8'
_chemical_formula_weight 618.18
_chemical_melting_point 549.6(15)
_chemical_name_common none
_chemical_name_systematic
; 
 OUR CODE NAME = 2c 
;
_space_group_IT_number 86
_symmetry_cell_setting tetragonal
_symmetry_space_group_name_Hall '-P 4bc'
_symmetry_space_group_name_H-M 'P 42/n :2'
_atom_sites_solution_hydrogens geom
_atom_sites_solution_primary direct
_atom_sites_solution_secondary difmap
_audit_creation_method SHELXL-97
_cell_angle_alpha 90.00
_cell_angle_beta 90.00
_cell_angle_gamma 90.00
_cell_formula_units_Z 2
_cell_length_a 13.2927(3)
_cell_length_b 13.2927(3)
_cell_length_c 7.3547(2)
_cell_measurement_reflns_used 12561
_cell_measurement_temperature 113(2)
_cell_measurement_theta_max 25.35
_cell_measurement_theta_min 1.00
_cell_volume 1299.55(5)
_computing_cell_refinement 'DENZO-SMN (Otwinowski & Minor,1997)'
_computing_data_collection 'COLLECT 2000'
_computing_data_reduction 'DENZO-SMN (Otwinowski & Minor,1997)'
_computing_molecular_graphics 'ORTEP-3 (Farrugia, 1997)'
_computing_publication_material 'PLATON (Spek, 1990)'
_computing_structure_refinement 'SHELXL-97 (Sheldrick, 1997)'
_computing_structure_solution 'SHELXS-97 (Sheldrick, 1990)'
_diffrn_ambient_temperature 113(2)
_diffrn_measured_fraction_theta_full 0.997
_diffrn_measured_fraction_theta_max 0.997
_diffrn_measurement_device_type 'Nonius Kappa CCD diffractometer'
_diffrn_measurement_method 'phi- and omega-scans,1.0-1.5 deg.'
_diffrn_radiation_monochromator graphite
_diffrn_radiation_source 'fine-focus sealed tube'
_diffrn_radiation_type MoK\a
_diffrn_radiation_wavelength 0.71073
_diffrn_reflns_av_R_equivalents 0.0646
_diffrn_reflns_av_sigmaI/netI 0.0293
_diffrn_reflns_limit_h_max 16
_diffrn_reflns_limit_h_min -15
_diffrn_reflns_limit_k_max 15
_diffrn_reflns_limit_k_min -16
_diffrn_reflns_limit_l_max 8
_diffrn_reflns_limit_l_min -8
_diffrn_reflns_number 17580
_diffrn_reflns_theta_full 25.32
_diffrn_reflns_theta_max 25.32
_diffrn_reflns_theta_min 3.52
_exptl_absorpt_coefficient_mu 0.508
_exptl_absorpt_correction_T_max 0.9415
_exptl_absorpt_correction_T_min 0.9141
_exptl_absorpt_correction_type empirical
_exptl_absorpt_process_details 'Program SADABS (Sheldrick,1996)'
_exptl_crystal_colour colourless
_exptl_crystal_density_diffrn 1.580
_exptl_crystal_density_method 'not measured'
_exptl_crystal_description prism
_exptl_crystal_F_000 624
_exptl_crystal_size_max 0.18
_exptl_crystal_size_mid 0.14
_exptl_crystal_size_min 0.12
_refine_diff_density_max 0.207
_refine_diff_density_min -0.224
_refine_diff_density_rms 0.050
_refine_ls_extinction_coef 0.008(2)
_refine_ls_extinction_expression Fc^*^=kFc[1+0.001xFc^2^\l^3^/sin(2\q)]^-1/4^
_refine_ls_extinction_method SHELXL
_refine_ls_goodness_of_fit_ref 1.098
_refine_ls_hydrogen_treatment constr
_refine_ls_matrix_type full
_refine_ls_number_parameters 92
_refine_ls_number_reflns 1184
_refine_ls_number_restraints 0
_refine_ls_restrained_S_all 1.098
_refine_ls_R_factor_all 0.0471
_refine_ls_R_factor_gt 0.0332
_refine_ls_shift/su_max 0.000
_refine_ls_shift/su_mean 0.000
_refine_ls_structure_factor_coef Fsqd
_refine_ls_weighting_details 'calc w=1/[\s^2^(Fo^2^)+(0.0491P)^2^+0.1594P] where P=(Fo^2^+2Fc^2^)/3'
_refine_ls_weighting_scheme calc
_refine_ls_wR_factor_gt 0.0831
_refine_ls_wR_factor_ref 0.0888
_reflns_number_gt 943
_reflns_number_total 1184
_reflns_threshold_expression >2sigma(I)
_cod_data_source_file ol8004485-file003.cif
_cod_data_source_block c:\xtal\tanaka07\t7pyr\t7pyr
_cod_depositor_comments
;
The following automatic conversions were performed:

'_chemical_melting_point' value '275-278C' was changed to '549.6(15)'
- it was converted from degrees Celsius(C) to Kelvins(K), the average
value was taken and precision was
estimated.

'_symmetry_cell_setting' value 'Tetragonal' changed to
'tetragonal' according to
/home/saulius/struct/CIF-dictionaries/cif_core.dic dictionary named
'cif_core.dic' version 2.4.1 from 2010-06-29.

Automatic conversion script
Id: cif_fix_values 1715 2011-07-08 13:25:40Z adriana 
;
_cod_original_sg_symbol_H-M P4(2)/n
_cod_database_code 1504636

loop_
_symmetry_equiv_pos_as_xyz
'x, y, z'
'-y, x+1/2, z+1/2'
'-x+1/2, -y+1/2, z'
'y+1/2, -x, z+1/2'
'-x, -y, -z'
'y, -x-1/2, -z-1/2'
'x-1/2, y-1/2, -z'
'-y-1/2, x, -z-1/2'

loop_
_atom_site_label
_atom_site_type_symbol
_atom_site_fract_x
_atom_site_fract_y
_atom_site_fract_z
_atom_site_U_iso_or_equiv
_atom_site_adp_type
_atom_site_occupancy
_atom_site_symmetry_multiplicity
_atom_site_calc_flag
_atom_site_refinement_flags
C1 C 0.74425(14) 0.46265(14) 0.7077(3) 0.0265(5) Uani 1 1 d .
C2 C 0.64558(14) 0.49514(14) 0.7076(3) 0.0284(5) Uani 1 1 d .
H2 H 0.5995 0.4709 0.7960 0.034 Uiso 1 1 calc R
C3 C 0.61474(14) 0.56324(14) 0.5772(3) 0.0254(5) Uani 1 1 d .
H3 H 0.5468 0.5855 0.5751 0.030 Uiso 1 1 calc R
C4 C 0.68209(13) 0.59908(13) 0.4500(2) 0.0211(4) Uani 1 1 d .
C5 C 0.78223(13) 0.56765(13) 0.4497(2) 0.0203(4) Uani 1 1 d .
C6 C 0.81246(14) 0.49780(14) 0.5815(2) 0.0238(4) Uani 1 1 d .
H6 H 0.8800 0.4746 0.5838 0.029 Uiso 1 1 calc R
Cl7 Cl 0.78407(4) 0.37794(4) 0.87290(7) 0.0404(2) Uani 1 1 d .
O8 O 0.64797(9) 0.67335(9) 0.32859(16) 0.0218(3) Uani 1 1 d .
C9 C 0.60291(13) 0.63766(14) 0.1757(2) 0.0219(4) Uani 1 1 d .
O10 O 0.59117(10) 0.54921(9) 0.14842(18) 0.0302(4) Uani 1 1 d .

loop_
_atom_site_aniso_label
_atom_site_aniso_U_11
_atom_site_aniso_U_22
_atom_site_aniso_U_33
_atom_site_aniso_U_23
_atom_site_aniso_U_13
_atom_site_aniso_U_12
C1 0.0307(10) 0.0243(10) 0.0247(11) 0.0055(8) -0.0043(9) -0.0042(8)
C2 0.0273(11) 0.0334(11) 0.0246(11) 0.0022(9) 0.0016(8) -0.0082(9)
C3 0.0199(10) 0.0298(11) 0.0264(10) -0.0020(8) -0.0002(8) -0.0006(8)
C4 0.0239(9) 0.0182(9) 0.0212(10) -0.0012(7) -0.0047(8) 0.0005(7)
C5 0.0213(9) 0.0181(9) 0.0215(10) -0.0013(7) -0.0010(8) -0.0012(7)
C6 0.0228(10) 0.0211(10) 0.0274(10) 0.0002(8) -0.0032(8) 0.0008(8)
Cl7 0.0410(4) 0.0391(3) 0.0410(4) 0.0213(2) -0.0042(2) -0.0041(2)
O8 0.0214(7) 0.0208(7) 0.0233(7) -0.0006(5) -0.0041(5) 0.0023(5)
C9 0.0170(9) 0.0248(11) 0.0239(10) -0.0016(8) -0.0001(8) -0.0016(7)
O10 0.0388(8) 0.0197(7) 0.0321(8) 0.0003(6) -0.0081(6) -0.0041(6)

loop_
_atom_type_symbol
_atom_type_description
_atom_type_scat_dispersion_real
_atom_type_scat_dispersion_imag
_atom_type_scat_source
C C 0.0033 0.0016 'International Tables Vol C Tables 4.2.6.8 and 6.1.1.4'
H H 0.0000 0.0000 'International Tables Vol C Tables 4.2.6.8 and 6.1.1.4'
O O 0.0106 0.0060 'International Tables Vol C Tables 4.2.6.8 and 6.1.1.4'
Cl Cl 0.1484 0.1585 'International Tables Vol C Tables 4.2.6.8 and 6.1.1.4'

loop_
_geom_angle_atom_site_label_1
_geom_angle_atom_site_label_2
_geom_angle_atom_site_label_3
_geom_angle
_geom_angle_site_symmetry_3
C6 C1 C2 121.18(17) .
C6 C1 Cl7 119.32(15) .
C2 C1 Cl7 119.49(15) .
C3 C2 C1 119.19(18) .
C3 C2 H2 120.4 .
C1 C2 H2 120.4 .
C4 C3 C2 120.30(17) .
C4 C3 H3 119.8 .
C2 C3 H3 119.8 .
C3 C4 C5 121.12(16) .
C3 C4 O8 117.63(16) .
C5 C4 O8 121.11(15) .
C4 C5 C6 118.09(16) .
C4 C5 C9 126.22(16) 8_756
C6 C5 C9 115.68(15) 8_756
C1 C6 C5 120.11(17) .
C1 C6 H6 119.9 .
C5 C6 H6 119.9 .
C9 O8 C4 114.98(13) .
O10 C9 O8 122.44(16) .
O10 C9 C5 123.79(16) 6_576
O8 C9 C5 113.75(15) 6_576

loop_
_geom_bond_atom_site_label_1
_geom_bond_atom_site_label_2
_geom_bond_distance
_geom_bond_site_symmetry_2
C1 C6 1.380(3) .
C1 C2 1.381(3) .
C1 Cl7 1.7388(19) .
C2 C3 1.381(3) .
C2 H2 0.9500 .
C3 C4 1.380(3) .
C3 H3 0.9500 .
C4 C5 1.395(2) .
C4 O8 1.406(2) .
C5 C6 1.401(3) .
C5 C9 1.485(3) 8_756
C6 H6 0.9500 .
O8 C9 1.359(2) .
C9 O10 1.203(2) .
C9 C5 1.485(3) 6_576

loop_
_geom_torsion_atom_site_label_1
_geom_torsion_atom_site_label_2
_geom_torsion_atom_site_label_3
_geom_torsion_atom_site_label_4
_geom_torsion
_geom_torsion_site_symmetry_1
_geom_torsion_site_symmetry_4
C6 C1 C2 C3 0.7(3) . .
Cl7 C1 C2 C3 179.31(15) . .
C1 C2 C3 C4 -0.7(3) . .
C2 C3 C4 C5 0.0(3) . .
C2 C3 C4 O8 -175.79(16) . .
C3 C4 C5 C6 0.6(3) . .
O8 C4 C5 C6 176.25(15) . .
C3 C4 C5 C9 -177.97(17) . 8_756
O8 C4 C5 C9 -2.3(3) . 8_756
C2 C1 C6 C5 -0.1(3) . .
Cl7 C1 C6 C5 -178.69(14) . .
C4 C5 C6 C1 -0.5(3) . .
C9 C5 C6 C1 178.13(16) 8_756 .
C3 C4 O8 C9 -87.04(19) . .
C5 C4 O8 C9 97.12(19) . .
C4 O8 C9 O10 1.6(2) . .
C4 O8 C9 C5 179.96(14) . 6_576
